data_1505075
loop_
_publ_author_name
'Elbjeirami, O.'
'Burress, C.N.'
'Gabbai, F.P.'
'Omary, M.A.'

_publ_section_title
;
 Simultaneous External and Internal Heavy-Atom Effects in Binary Adducts
 of 1-Halonaphthalenes with Trinuclear Perfluoro-ortho-phenylene
 Mercury(II): A Structural and Photophysical Study
;
_journal_issue 26
_journal_name_full 'Journal of Physical Chemistry C'
_journal_page_first 9522
_journal_paper_doi 10.1021/jp070110t
_journal_volume 111
_journal_year 2007
_chemical_formula_sum 'C28 H7 Br F12 Hg3'
_chemical_formula_weight 1253.02
_chemical_name_common {[(o-C6F4Hg)3][C10H7Br]}
_chemical_name_systematic
; 
 ? 
;
_space_group_IT_number 2
_symmetry_cell_setting triclinic
_symmetry_space_group_name_Hall '-P 1'
_symmetry_space_group_name_H-M 'P -1'
_atom_sites_solution_hydrogens geom
_atom_sites_solution_primary direct
_atom_sites_solution_secondary difmap
_audit_creation_method SHELXL-97
_cell_angle_alpha 88.35(3)
_cell_angle_beta 85.00(3)
_cell_angle_gamma 86.94(3)
_cell_formula_units_Z 4
_cell_length_a 7.5525(15)
_cell_length_b 15.968(3)
_cell_length_c 22.542(5)
_cell_measurement_temperature 273(2)
_cell_volume 2703.5(10)
_computing_cell_refinement 'Bruker XSCANS'
_computing_data_collection 'Bruker XSCANS'
_computing_data_reduction 'Bruker SHELXTL'
_computing_molecular_graphics 'Bruker SHELXTL'
_computing_publication_material 'Bruker SHELXTL'
_computing_structure_refinement 'SHELXL-97 (Sheldrick, 1997)'
_computing_structure_solution 'SHELXS-97 (Sheldrick, 1990)'
_diffrn_ambient_temperature 273(2)
_diffrn_measured_fraction_theta_full 0.996
_diffrn_measured_fraction_theta_max 0.996
_diffrn_measurement_device_type 'Bruker P4'
_diffrn_measurement_method '\w scans'
_diffrn_radiation_monochromator graphite
_diffrn_radiation_source 'fine-focus sealed tube'
_diffrn_radiation_type MoK\a
_diffrn_radiation_wavelength 0.71073
_diffrn_reflns_av_R_equivalents 0.0340
_diffrn_reflns_av_sigmaI/netI 0.0727
_diffrn_reflns_limit_h_max 8
_diffrn_reflns_limit_h_min -8
_diffrn_reflns_limit_k_max 18
_diffrn_reflns_limit_k_min -18
_diffrn_reflns_limit_l_max 24
_diffrn_reflns_limit_l_min -25
_diffrn_reflns_number 17952
_diffrn_reflns_theta_full 24.00
_diffrn_reflns_theta_max 24.00
_diffrn_reflns_theta_min 0.91
_exptl_absorpt_coefficient_mu 18.575
_exptl_absorpt_correction_T_max 1
_exptl_absorpt_correction_T_min 0.358426
_exptl_absorpt_correction_type SADABS
_exptl_crystal_colour colorless
_exptl_crystal_density_diffrn 3.079
_exptl_crystal_density_method 'not measured'
_exptl_crystal_description plate
_exptl_crystal_F_000 2232
_exptl_crystal_size_max 0.27
_exptl_crystal_size_mid 0.10
_exptl_crystal_size_min 0.07
_refine_diff_density_max 2.264
_refine_diff_density_min -1.310
_refine_diff_density_rms 0.233
_refine_ls_extinction_method none
_refine_ls_goodness_of_fit_ref 1.004
_refine_ls_hydrogen_treatment mixed
_refine_ls_matrix_type full
_refine_ls_number_parameters 781
_refine_ls_number_reflns 8462
_refine_ls_number_restraints 0
_refine_ls_restrained_S_all 1.004
_refine_ls_R_factor_all 0.0599
_refine_ls_R_factor_gt 0.0433
_refine_ls_shift/su_max 0.001
_refine_ls_shift/su_mean 0.000
_refine_ls_structure_factor_coef Fsqd
_refine_ls_weighting_details 'calc w=1/[\s^2^(Fo^2^)+(0.0120P)^2^+41.0000P] where P=(Fo^2^+2Fc^2^)/3'
_refine_ls_weighting_scheme calc
_refine_ls_wR_factor_gt 0.0993
_refine_ls_wR_factor_ref 0.1245
_reflns_number_gt 6532
_reflns_number_total 8462
_reflns_threshold_expression >2sigma(I)
_cod_data_source_file jp070110tsi20070111_012605.cif
_cod_data_source_block asad
_cod_depositor_comments
;
The following automatic conversions were performed:

'_symmetry_cell_setting' value 'Triclinic' changed to 'triclinic'
according to /home/saulius/struct/CIF-dictionaries/cif_core.dic
dictionary named 'cif_core.dic' version 2.4.1 from 2010-06-29.

Automatic conversion script
Id: cif_fix_values 1715 2011-07-08 13:25:40Z adriana 
;
_cod_original_cell_volume 2703.5(9)
_cod_original_sg_symbol_H-M P-1
_cod_database_code 1505075

loop_
_symmetry_equiv_pos_as_xyz
'x, y, z'
'-x, -y, -z'

loop_
_atom_site_label
_atom_site_type_symbol
_atom_site_fract_x
_atom_site_fract_y
_atom_site_fract_z
_atom_site_U_iso_or_equiv
_atom_site_adp_type
_atom_site_occupancy
_atom_site_symmetry_multiplicity
_atom_site_calc_flag
_atom_site_refinement_flags
Hg1 Hg 0.50366(7) 0.82188(3) 0.02650(3) 0.05284(16) Uani 1 1 d .
Hg2 Hg 0.28944(7) 0.71877(3) 0.15638(3) 0.05304(16) Uani 1 1 d .
Hg3 Hg 0.32818(8) 0.62050(4) 0.01381(3) 0.05603(17) Uani 1 1 d .
Hg4 Hg 0.64232(8) 0.33903(4) 0.32350(3) 0.06225(18) Uani 1 1 d .
Hg5 Hg 0.59906(8) 0.18509(4) 0.44479(3) 0.06354(19) Uani 1 1 d .
Hg6 Hg 0.39723(9) 0.39032(4) 0.46294(3) 0.06208(18) Uani 1 1 d .
Br1 Br 0.7216(2) 0.63345(10) 0.10744(8) 0.0707(4) Uani 1 1 d .
Br2 Br 0.9507(3) 0.15017(13) 0.54804(9) 0.0903(6) Uani 1 1 d .
F3 F 0.2948(14) 0.8436(6) 0.2627(4) 0.084(3) Uani 1 1 d .
F4 F 0.4249(17) 0.9962(6) 0.2699(5) 0.101(4) Uani 1 1 d .
F5 F 0.5905(15) 1.0710(6) 0.1719(5) 0.093(3) Uani 1 1 d .
F6 F 0.6138(13) 0.9955(5) 0.0659(4) 0.079(3) Uani 1 1 d .
F9 F 0.1502(15) 0.4495(6) 0.0302(5) 0.089(3) Uani 1 1 d .
F10 F -0.0001(16) 0.3662(6) 0.1262(5) 0.102(4) Uani 1 1 d .
F11 F -0.0156(15) 0.4334(7) 0.2334(5) 0.098(3) Uani 1 1 d .
F12 F 0.1042(13) 0.5876(7) 0.2468(4) 0.084(3) Uani 1 1 d .
F15 F 0.6918(13) 0.8692(6) -0.0989(4) 0.076(3) Uani 1 1 d .
F16 F 0.7257(15) 0.7919(7) -0.2043(4) 0.092(3) Uani 1 1 d .
F17 F 0.5871(14) 0.6400(7) -0.2140(4) 0.086(3) Uani 1 1 d .
F18 F 0.4135(14) 0.5661(6) -0.1185(4) 0.083(3) Uani 1 1 d .
F31 F 0.2542(16) 0.5747(7) 0.4520(5) 0.099(3) Uani 1 1 d .
F32 F 0.2841(16) 0.6936(6) 0.3646(5) 0.097(3) Uani 1 1 d .
F33 F 0.4826(15) 0.6612(6) 0.2617(5) 0.091(3) Uani 1 1 d .
F34 F 0.6375(15) 0.5071(7) 0.2437(4) 0.092(3) Uani 1 1 d .
F37 F 0.5229(16) 0.0871(7) 0.5674(5) 0.103(4) Uani 1 1 d .
F38 F 0.3383(16) 0.1288(8) 0.6707(5) 0.108(4) Uani 1 1 d .
F39 F 0.1677(17) 0.2820(8) 0.6816(5) 0.113(4) Uani 1 1 d .
F40 F 0.1965(16) 0.3942(8) 0.5910(5) 0.099(3) Uani 1 1 d .
F43 F 0.8320(16) 0.2444(7) 0.2130(5) 0.099(3) Uani 1 1 d .
F44 F 0.9822(16) 0.0872(7) 0.2002(6) 0.111(4) Uani 1 1 d .
F45 F 0.9742(16) -0.0225(6) 0.2932(6) 0.109(4) Uani 1 1 d .
F46 F 0.7996(15) 0.0209(6) 0.3989(5) 0.096(3) Uani 1 1 d .
C1 C 0.4701(18) 0.8780(9) 0.1088(6) 0.053(3) Uani 1 1 d .
C2 C 0.3903(19) 0.8366(9) 0.1594(6) 0.054(3) Uani 1 1 d .
C3 C 0.379(2) 0.8801(9) 0.2130(6) 0.058(4) Uani 1 1 d .
C4 C 0.440(2) 0.9582(10) 0.2174(7) 0.065(4) Uani 1 1 d .
C5 C 0.521(2) 0.9954(9) 0.1670(8) 0.064(4) Uani 1 1 d .
C6 C 0.5333(18) 0.9546(9) 0.1145(7) 0.054(4) Uani 1 1 d .
C7 C 0.1964(19) 0.6008(9) 0.1447(6) 0.055(4) Uani 1 1 d .
C8 C 0.2075(18) 0.5637(9) 0.0893(6) 0.052(3) Uani 1 1 d .
C9 C 0.139(2) 0.4864(9) 0.0849(7) 0.063(4) Uani 1 1 d .
C10 C 0.062(2) 0.4434(9) 0.1314(8) 0.067(4) Uani 1 1 d .
C11 C 0.054(2) 0.4762(10) 0.1859(8) 0.068(5) Uani 1 1 d .
C12 C 0.120(2) 0.5555(11) 0.1936(7) 0.064(4) Uani 1 1 d .
C13 C 0.457(2) 0.6822(10) -0.0580(7) 0.059(4) Uani 1 1 d .
C14 C 0.529(2) 0.7596(9) -0.0529(7) 0.058(4) Uani 1 1 d .
C15 C 0.6179(19) 0.7965(10) -0.1027(7) 0.059(4) Uani 1 1 d .
C16 C 0.640(2) 0.7571(11) -0.1567(7) 0.065(4) Uani 1 1 d .
C17 C 0.567(2) 0.6790(10) -0.1624(6) 0.062(4) Uani 1 1 d .
C18 C 0.482(2) 0.6431(9) -0.1127(7) 0.061(4) Uani 1 1 d .
C19 C 0.8332(19) 0.7355(10) 0.1192(7) 0.062(4) Uani 1 1 d .
C20 C 0.818(2) 0.7682(12) 0.1723(9) 0.075(5) Uani 1 1 d .
H20A H 0.7607 0.7392 0.2040 0.090 Uiso 1 1 calc R
C21 C 0.887(3) 0.8463(14) 0.1821(9) 0.087(6) Uani 1 1 d .
H21A H 0.8738 0.8683 0.2201 0.105 Uiso 1 1 calc R
C22 C 0.973(2) 0.8900(11) 0.1363(10) 0.079(5) Uani 1 1 d .
H22A H 1.0210 0.9410 0.1430 0.095 Uiso 1 1 calc R
C23 C 1.071(2) 0.9020(10) 0.0311(11) 0.082(6) Uani 1 1 d .
H23A H 1.1127 0.9546 0.0371 0.099 Uiso 1 1 calc R
C24 C 1.090(2) 0.8688(12) -0.0235(10) 0.084(6) Uani 1 1 d .
H24A H 1.1492 0.8984 -0.0548 0.101 Uiso 1 1 calc R
C25 C 1.027(2) 0.7944(11) -0.0339(8) 0.071(5) Uani 1 1 d .
H25A H 1.0395 0.7740 -0.0724 0.085 Uiso 1 1 calc R
C26 C 0.9427(19) 0.7473(10) 0.0116(7) 0.059(4) Uani 1 1 d .
H26A H 0.8997 0.6956 0.0037 0.071 Uiso 1 1 calc R
C27 C 0.987(2) 0.8566(9) 0.0790(8) 0.063(4) Uani 1 1 d .
C28 C 0.9228(18) 0.7777(8) 0.0692(7) 0.054(4) Uani 1 1 d .
C29 C 0.532(2) 0.4589(10) 0.3401(7) 0.060(4) Uani 1 1 d .
C30 C 0.432(2) 0.4770(10) 0.3935(7) 0.063(4) Uani 1 1 d .
C31 C 0.354(2) 0.5560(12) 0.3997(8) 0.073(5) Uani 1 1 d .
C32 C 0.363(2) 0.6186(10) 0.3565(7) 0.067(4) Uani 1 1 d .
C33 C 0.463(2) 0.6008(10) 0.3062(7) 0.065(4) Uani 1 1 d .
C34 C 0.544(2) 0.5218(10) 0.2959(7) 0.065(4) Uani 1 1 d .
C35 C 0.377(2) 0.2998(10) 0.5305(7) 0.061(4) Uani 1 1 d .
C36 C 0.460(2) 0.2205(11) 0.5239(7) 0.066(4) Uani 1 1 d .
C37 C 0.446(2) 0.1633(11) 0.5715(8) 0.068(4) Uani 1 1 d .
C38 C 0.354(3) 0.1825(13) 0.6236(8) 0.078(5) Uani 1 1 d .
C39 C 0.270(3) 0.2600(15) 0.6300(8) 0.085(6) Uani 1 1 d .
C40 C 0.279(3) 0.3178(12) 0.5827(8) 0.076(5) Uani 1 1 d .
C41 C 0.7290(19) 0.1574(9) 0.3625(8) 0.066(4) Uani 1 1 d .
C42 C 0.741(2) 0.2156(10) 0.3133(8) 0.068(4) Uani 1 1 d .
C43 C 0.825(2) 0.1891(11) 0.2611(9) 0.073(5) Uani 1 1 d .
C44 C 0.903(2) 0.1092(11) 0.2531(9) 0.075(5) Uani 1 1 d .
C45 C 0.893(2) 0.0542(10) 0.3006(10) 0.080(5) Uani 1 1 d .
C46 C 0.808(2) 0.0771(10) 0.3554(8) 0.063(4) Uani 1 1 d .
C47 C 1.072(2) 0.1554(12) 0.4708(8) 0.075(5) Uani 1 1 d .
C48 C 1.168(2) 0.0896(12) 0.4497(10) 0.088(6) Uani 1 1 d .
H48A H 1.1774 0.0424 0.4746 0.105 Uiso 1 1 calc R
C49 C 1.260(2) 0.0858(14) 0.3895(9) 0.084(5) Uani 1 1 d .
H49A H 1.3205 0.0379 0.3742 0.100 Uiso 1 1 calc R
C50 C 1.246(2) 0.1599(16) 0.3589(10) 0.097(7) Uani 1 1 d .
H50A H 1.3023 0.1632 0.3205 0.116 Uiso 1 1 calc R
C51 C 1.1432(15) 0.3069(9) 0.3463(4) 0.093(6) Uani 1 1 d G
H51A H 1.2036 0.3065 0.3086 0.111 Uiso 1 1 calc R
C52 C 1.0479(16) 0.3790(7) 0.3662(5) 0.128(12) Uani 1 1 d G
H52A H 1.0445 0.4269 0.3418 0.154 Uiso 1 1 calc R
C53 C 0.9576(13) 0.3796(6) 0.4227(6) 0.060(4) Uani 1 1 d G
H53A H 0.8938 0.4279 0.4360 0.072 Uiso 1 1 calc R
C54 C 0.9626(13) 0.3081(8) 0.4592(4) 0.074(5) Uani 1 1 d G
H54A H 0.9022 0.3085 0.4969 0.089 Uiso 1 1 calc R
C55 C 1.0580(15) 0.2359(6) 0.4393(5) 0.062(4) Uani 1 1 d G
C56 C 1.1483(14) 0.2353(7) 0.3828(6) 0.084(5) Uani 1 1 d G

loop_
_atom_site_aniso_label
_atom_site_aniso_U_11
_atom_site_aniso_U_22
_atom_site_aniso_U_33
_atom_site_aniso_U_23
_atom_site_aniso_U_13
_atom_site_aniso_U_12
Hg1 0.0572(3) 0.0526(3) 0.0486(3) -0.0033(3) -0.0055(3) 0.0007(2)
Hg2 0.0580(3) 0.0524(3) 0.0484(3) -0.0038(3) -0.0045(3) 0.0009(2)
Hg3 0.0666(4) 0.0531(3) 0.0476(3) -0.0025(3) -0.0003(3) -0.0025(3)
Hg4 0.0689(4) 0.0617(4) 0.0564(4) -0.0053(3) -0.0062(3) -0.0018(3)
Hg5 0.0631(4) 0.0646(4) 0.0648(4) 0.0000(3) -0.0134(3) -0.0080(3)
Hg6 0.0784(4) 0.0635(4) 0.0460(4) -0.0015(3) -0.0122(3) -0.0079(3)
Br1 0.0677(10) 0.0673(10) 0.0752(11) 0.0063(8) 0.0019(8) -0.0033(8)
Br2 0.0918(13) 0.0943(14) 0.0849(14) 0.0071(11) -0.0074(11) -0.0091(11)
F3 0.109(8) 0.091(7) 0.049(6) -0.011(5) -0.002(5) 0.002(6)
F4 0.151(10) 0.083(7) 0.071(7) -0.044(6) -0.022(7) 0.020(7)
F5 0.115(8) 0.055(5) 0.115(9) -0.017(6) -0.034(7) -0.011(5)
F6 0.090(6) 0.062(5) 0.086(7) 0.000(5) -0.005(5) -0.020(5)
F9 0.128(9) 0.061(6) 0.079(7) -0.014(5) -0.004(6) -0.021(6)
F10 0.134(9) 0.064(6) 0.111(9) 0.005(6) 0.000(7) -0.034(6)
F11 0.105(8) 0.103(8) 0.084(7) 0.031(6) 0.003(6) -0.026(6)
F12 0.089(7) 0.109(8) 0.052(6) 0.002(5) 0.009(5) -0.018(6)
F15 0.090(6) 0.070(6) 0.069(6) 0.005(5) -0.009(5) -0.016(5)
F16 0.113(8) 0.109(8) 0.052(6) 0.010(5) 0.013(5) -0.024(6)
F17 0.103(7) 0.101(7) 0.053(6) -0.013(5) 0.007(5) -0.010(6)
F18 0.112(8) 0.071(6) 0.067(6) -0.018(5) 0.000(5) -0.022(5)
F31 0.133(9) 0.087(7) 0.072(7) -0.010(6) 0.016(7) 0.014(7)
F32 0.126(9) 0.060(6) 0.105(9) -0.004(6) -0.018(7) 0.019(6)
F33 0.117(8) 0.078(6) 0.078(7) 0.022(5) -0.020(6) -0.008(6)
F34 0.110(8) 0.105(8) 0.059(6) 0.010(6) 0.007(6) -0.004(6)
F37 0.110(8) 0.087(8) 0.110(9) 0.023(7) -0.010(7) -0.004(7)
F38 0.115(9) 0.129(9) 0.080(8) 0.039(7) -0.012(6) -0.022(7)
F39 0.139(10) 0.148(11) 0.049(6) 0.004(6) 0.008(6) -0.017(8)
F40 0.125(9) 0.112(9) 0.061(7) -0.008(6) -0.003(6) -0.013(7)
F43 0.122(9) 0.096(8) 0.076(7) -0.011(6) 0.014(6) -0.008(7)
F44 0.120(9) 0.096(8) 0.116(9) -0.056(7) 0.033(8) -0.018(7)
F45 0.112(9) 0.065(6) 0.151(11) -0.030(7) -0.010(8) 0.000(6)
F46 0.112(8) 0.054(6) 0.121(9) 0.000(6) -0.013(7) -0.001(5)
C1 0.056(8) 0.050(8) 0.054(9) -0.009(7) -0.018(7) 0.010(7)
C2 0.063(9) 0.050(8) 0.049(9) -0.005(7) -0.011(7) 0.003(7)
C3 0.076(10) 0.063(9) 0.036(8) -0.014(7) -0.015(7) 0.007(8)
C4 0.086(11) 0.064(10) 0.049(10) -0.034(8) -0.029(9) 0.010(8)
C5 0.069(10) 0.045(8) 0.082(13) -0.022(8) -0.015(9) 0.002(7)
C6 0.053(8) 0.046(8) 0.065(10) -0.005(7) -0.013(7) 0.000(6)
C7 0.064(9) 0.052(8) 0.049(9) -0.006(7) -0.004(7) 0.000(7)
C8 0.052(8) 0.056(8) 0.047(9) 0.000(7) -0.002(7) 0.008(7)
C9 0.080(11) 0.053(9) 0.057(10) -0.014(8) -0.002(8) -0.008(8)
C10 0.080(11) 0.050(9) 0.073(12) 0.007(8) -0.011(9) -0.019(8)
C11 0.064(10) 0.063(10) 0.077(12) 0.026(9) -0.012(9) -0.004(8)
C12 0.057(9) 0.086(12) 0.048(10) 0.007(8) -0.005(7) 0.009(8)
C13 0.062(9) 0.064(9) 0.049(9) 0.004(7) -0.008(7) 0.015(7)
C14 0.067(9) 0.053(8) 0.054(9) -0.004(7) -0.011(7) 0.005(7)
C15 0.058(9) 0.067(10) 0.051(9) 0.005(8) 0.003(7) -0.012(7)
C16 0.075(10) 0.078(11) 0.040(9) 0.011(8) 0.002(8) -0.007(9)
C17 0.075(10) 0.077(11) 0.034(8) -0.013(8) 0.000(7) 0.007(8)
C18 0.066(9) 0.058(9) 0.057(10) 0.002(8) -0.004(8) 0.008(7)
C19 0.049(8) 0.071(10) 0.064(11) -0.009(9) 0.002(7) 0.012(7)
C20 0.057(10) 0.085(12) 0.083(13) -0.028(10) -0.009(9) 0.016(9)
C21 0.079(12) 0.110(16) 0.075(13) -0.043(12) -0.025(11) 0.029(12)
C22 0.065(11) 0.061(10) 0.115(17) -0.029(11) -0.018(11) 0.013(8)
C23 0.061(10) 0.044(9) 0.15(2) -0.010(11) -0.030(12) 0.005(8)
C24 0.071(11) 0.077(12) 0.104(16) 0.026(12) -0.007(11) -0.018(10)
C25 0.057(9) 0.089(13) 0.064(11) 0.012(9) 0.000(8) 0.010(9)
C26 0.056(9) 0.057(9) 0.065(10) -0.005(8) -0.004(8) 0.002(7)
C27 0.055(9) 0.047(8) 0.085(12) -0.013(8) -0.004(8) 0.011(7)
C28 0.049(8) 0.046(8) 0.068(10) -0.014(7) -0.017(7) 0.008(6)
C29 0.068(10) 0.064(9) 0.047(9) -0.004(7) -0.015(7) 0.007(8)
C30 0.079(10) 0.066(10) 0.046(9) -0.009(8) -0.013(8) -0.008(8)
C31 0.076(11) 0.084(12) 0.059(11) -0.018(9) -0.002(9) -0.010(9)
C32 0.093(12) 0.058(10) 0.050(10) 0.004(8) -0.015(9) 0.013(9)
C33 0.084(11) 0.067(10) 0.046(10) -0.002(8) -0.014(8) -0.002(9)
C34 0.079(11) 0.072(11) 0.042(9) -0.005(8) -0.004(8) -0.003(9)
C35 0.076(10) 0.070(10) 0.041(9) 0.008(8) -0.019(8) -0.025(8)
C36 0.067(10) 0.078(11) 0.058(10) 0.006(8) -0.026(8) -0.026(9)
C37 0.078(11) 0.064(10) 0.064(11) 0.006(9) -0.019(9) -0.012(9)
C38 0.098(14) 0.087(13) 0.053(11) 0.017(10) -0.022(10) -0.027(11)
C39 0.086(13) 0.125(17) 0.048(11) 0.005(11) -0.012(9) -0.040(12)
C40 0.085(12) 0.084(13) 0.064(12) -0.002(10) -0.026(10) -0.010(10)
C41 0.048(8) 0.054(9) 0.099(13) 0.000(9) -0.026(8) -0.011(7)
C42 0.053(9) 0.059(9) 0.093(13) -0.028(9) 0.001(9) -0.005(7)
C43 0.072(11) 0.073(11) 0.077(13) -0.017(10) -0.006(9) -0.017(9)
C44 0.054(9) 0.068(11) 0.104(15) -0.036(11) -0.006(10) -0.001(8)
C45 0.088(12) 0.046(9) 0.108(16) -0.026(10) -0.008(11) -0.006(9)
C46 0.060(9) 0.055(9) 0.077(12) -0.010(9) -0.018(8) -0.012(7)
C47 0.058(10) 0.084(12) 0.089(13) -0.014(10) -0.024(9) -0.019(9)
C48 0.077(12) 0.069(12) 0.121(18) -0.021(12) -0.032(12) 0.002(10)
C49 0.072(12) 0.099(15) 0.082(14) -0.018(12) -0.006(10) -0.011(11)
C50 0.067(11) 0.132(19) 0.096(16) -0.071(15) -0.006(11) -0.011(12)
C51 0.091(14) 0.118(17) 0.073(13) -0.021(13) -0.008(11) -0.033(13)
C52 0.116(18) 0.098(16) 0.19(3) 0.085(18) -0.109(19) -0.068(14)
C53 0.045(8) 0.067(10) 0.071(11) -0.032(9) -0.009(8) 0.008(7)
C54 0.076(11) 0.082(12) 0.064(11) -0.012(10) -0.008(9) 0.002(9)
C55 0.053(9) 0.073(11) 0.062(10) -0.009(8) -0.013(8) -0.014(8)
C56 0.075(12) 0.092(14) 0.091(15) -0.006(12) -0.027(11) -0.020(10)

loop_
_atom_type_symbol
_atom_type_description
_atom_type_scat_dispersion_real
_atom_type_scat_dispersion_imag
_atom_type_scat_source
C C 0.0033 0.0016 'International Tables Vol C Tables 4.2.6.8 and 6.1.1.4'
H H 0.0000 0.0000 'International Tables Vol C Tables 4.2.6.8 and 6.1.1.4'
F F 0.0171 0.0103 'International Tables Vol C Tables 4.2.6.8 and 6.1.1.4'
Br Br -0.2901 2.4595 'International Tables Vol C Tables 4.2.6.8 and 6.1.1.4'
Hg Hg -2.3894 9.2266 'International Tables Vol C Tables 4.2.6.8 and 6.1.1.4'

loop_
_geom_angle_atom_site_label_1
_geom_angle_atom_site_label_2
_geom_angle_atom_site_label_3
_geom_angle
C14 Hg1 C1 176.4(6)
C14 Hg1 C28 98.6(5)
C1 Hg1 C28 82.0(5)
C14 Hg1 C26 75.5(5)
C1 Hg1 C26 105.3(5)
C28 Hg1 C26 23.4(3)
C14 Hg1 Br1 91.4(4)
C1 Hg1 Br1 86.4(4)
C28 Hg1 Br1 46.5(2)
C26 Hg1 Br1 51.7(3)
C14 Hg1 C23 99.7(5)
C1 Hg1 C23 82.7(5)
C28 Hg1 C23 31.7(3)
C26 Hg1 C23 37.3(3)
Br1 Hg1 C23 78.2(2)
C14 Hg1 C24 82.8(5)
C1 Hg1 C24 99.7(5)
C28 Hg1 C24 37.1(4)
C26 Hg1 C24 30.5(3)
Br1 Hg1 C24 80.1(2)
C23 Hg1 C24 17.0(3)
C2 Hg2 C7 174.5(6)
C2 Hg2 Br1 90.0(4)
C7 Hg2 Br1 87.3(4)
C13 Hg3 C8 176.3(6)
C13 Hg3 Br1 92.6(4)
C8 Hg3 Br1 84.4(4)
C13 Hg3 C26 54.6(5)
C8 Hg3 C26 122.2(4)
Br1 Hg3 C26 38.21(17)
C29 Hg4 C42 175.2(7)
C29 Hg4 C52 94.9(5)
C42 Hg4 C52 86.4(5)
C29 Hg4 Br2 114.5(4)
C42 Hg4 Br2 62.3(5)
C52 Hg4 Br2 58.66(15)
C36 Hg5 C41 175.7(6)
C36 Hg5 C54 95.7(4)
C41 Hg5 C54 84.2(4)
C36 Hg5 Br2 79.7(4)
C41 Hg5 Br2 103.5(4)
C54 Hg5 Br2 52.30(19)
C36 Hg5 C50 137.5(4)
C41 Hg5 C50 44.6(4)
C54 Hg5 C50 47.7(3)
Br2 Hg5 C50 61.3(3)
C36 Hg5 C49 132.9(5)
C41 Hg5 C49 50.3(5)
C54 Hg5 C49 55.9(3)
Br2 Hg5 C49 53.3(2)
C50 Hg5 C49 15.1(3)
C30 Hg6 C35 176.5(7)
C19 Br1 Hg2 93.3(4)
C19 Br1 Hg3 123.3(5)
Hg2 Br1 Hg3 58.32(3)
C19 Br1 Hg1 67.7(5)
Hg2 Br1 Hg1 58.30(4)
Hg3 Br1 Hg1 55.64(3)
C47 Br2 Hg5 74.6(5)
C47 Br2 Hg4 55.5(5)
Hg5 Br2 Hg4 29.25(2)
C6 C1 C2 119.2(14)
C6 C1 Hg1 119.1(11)
C2 C1 Hg1 121.6(10)
C3 C2 C1 116.3(13)
C3 C2 Hg2 120.9(11)
C1 C2 Hg2 122.8(10)
C4 C3 F3 118.4(13)
C4 C3 C2 123.5(15)
F3 C3 C2 118.0(13)
F4 C4 C3 120.4(16)
F4 C4 C5 121.4(15)
C3 C4 C5 118.2(13)
F5 C5 C6 122.0(16)
F5 C5 C4 118.4(15)
C6 C5 C4 119.6(14)
C1 C6 C5 123.2(15)
C1 C6 F6 120.1(14)
C5 C6 F6 116.7(13)
C8 C7 C12 117.7(14)
C8 C7 Hg2 122.4(10)
C12 C7 Hg2 119.9(11)
C9 C8 C7 119.0(13)
C9 C8 Hg3 119.1(11)
C7 C8 Hg3 121.9(10)
C10 C9 C8 123.7(15)
C10 C9 F9 117.2(13)
C8 C9 F9 119.1(13)
C9 C10 C11 119.0(14)
C9 C10 F10 122.6(16)
C11 C10 F10 118.3(14)
F11 C11 C10 120.3(15)
F11 C11 C12 119.3(17)
C10 C11 C12 120.3(14)
F12 C12 C7 120.5(15)
F12 C12 C11 119.2(14)
C7 C12 C11 120.3(15)
C18 C13 C14 118.4(14)
C18 C13 Hg3 119.3(11)
C14 C13 Hg3 122.2(11)
C15 C14 C13 119.1(14)
C15 C14 Hg1 119.4(11)
C13 C14 Hg1 121.5(11)
F15 C15 C16 117.8(13)
F15 C15 C14 120.5(14)
C16 C15 C14 121.6(14)
F16 C16 C15 121.7(15)
F16 C16 C17 118.6(14)
C15 C16 C17 119.7(13)
F17 C17 C18 121.4(15)
F17 C17 C16 120.6(14)
C18 C17 C16 118.0(14)
C17 C18 F18 117.5(14)
C17 C18 C13 123.2(15)
F18 C18 C13 119.3(13)
C20 C19 C28 121.0(16)
C20 C19 Br1 119.4(13)
C28 C19 Br1 119.5(12)
C19 C20 C21 121.5(19)
C22 C21 C20 120.5(18)
C21 C22 C27 118.8(17)
C24 C23 C27 119.6(15)
C24 C23 Hg1 82.5(11)
C27 C23 Hg1 59.0(9)
C25 C24 C23 121.6(17)
C25 C24 Hg1 60.0(10)
C23 C24 Hg1 80.5(11)
C24 C25 C26 121.2(18)
C25 C26 C28 119.6(15)
C25 C26 Hg1 106.5(10)
C28 C26 Hg1 76.9(8)
C25 C26 Hg3 127.1(10)
C28 C26 Hg3 97.4(9)
Hg1 C26 Hg3 43.66(17)
C22 C27 C23 119.5(16)
C22 C27 C28 120.9(16)
C23 C27 C28 119.6(16)
C26 C28 C27 118.4(15)
C26 C28 C19 124.3(13)
C27 C28 C19 117.3(15)
C26 C28 Hg1 79.7(8)
C27 C28 Hg1 104.4(9)
C19 C28 Hg1 84.6(8)
C30 C29 C34 118.1(14)
C30 C29 Hg4 121.3(11)
C34 C29 Hg4 120.5(12)
C31 C30 C29 117.9(15)
C31 C30 Hg6 119.2(12)
C29 C30 Hg6 123.0(12)
C30 C31 F31 118.6(16)
C30 C31 C32 124.9(16)
F31 C31 C32 116.5(16)
F32 C32 C33 121.2(15)
F32 C32 C31 122.4(16)
C33 C32 C31 116.3(16)
C32 C33 F33 119.6(15)
C32 C33 C34 122.3(15)
F33 C33 C34 118.0(15)
F34 C34 C33 119.4(14)
F34 C34 C29 120.2(15)
C33 C34 C29 120.4(15)
C40 C35 C36 118.7(15)
C40 C35 Hg6 119.7(14)
C36 C35 Hg6 121.6(12)
C35 C36 C37 118.9(16)
C35 C36 Hg5 121.6(11)
C37 C36 Hg5 119.5(14)
F37 C37 C38 117.0(16)
F37 C37 C36 121.0(17)
C38 C37 C36 122.0(18)
C37 C38 F38 123.6(19)
C37 C38 C39 119.4(16)
F38 C38 C39 117.1(19)
C38 C39 F39 121.9(18)
C38 C39 C40 119.7(19)
F39 C39 C40 118(2)
F40 C40 C35 120.6(16)
F40 C40 C39 118.0(19)
C35 C40 C39 121.3(19)
C46 C41 C42 119.0(16)
C46 C41 Hg5 117.4(13)
C42 C41 Hg5 123.6(12)
C43 C42 C41 118.0(15)
C43 C42 Hg4 121.5(14)
C41 C42 Hg4 120.4(12)
C42 C43 F43 118.2(16)
C42 C43 C44 123.8(19)
F43 C43 C44 118.0(17)
F44 C44 C45 121.7(17)
F44 C44 C43 120.5(19)
C45 C44 C43 117.8(18)
F45 C45 C44 117.5(18)
F45 C45 C46 120.9(18)
C44 C45 C46 121.5(16)
F46 C46 C45 118.5(15)
F46 C46 C41 121.5(16)
C45 C46 C41 119.9(16)
C48 C47 C55 124.1(18)
C48 C47 Br2 120.1(16)
C55 C47 Br2 115.8(13)
C47 C48 C49 124(2)
C50 C49 C48 112(2)
C50 C49 Hg5 77.7(12)
C48 C49 Hg5 53.3(10)
C49 C50 C56 124(2)
C49 C50 Hg5 87.2(13)
C56 C50 Hg5 52.8(8)
C52 C51 C56 120.0
C53 C52 C51 120.0
C53 C52 Hg4 83.0(5)
C51 C52 Hg4 99.5(4)
C52 C53 C54 120.0
C55 C54 C53 120.0
C55 C54 Hg5 82.4(4)
C53 C54 Hg5 111.7(4)
C54 C55 C56 120.0
C54 C55 C47 127.0(12)
C56 C55 C47 112.9(12)
C55 C56 C51 120.0
C55 C56 C50 122.2(14)
C51 C56 C50 117.8(14)

loop_
_geom_bond_atom_site_label_1
_geom_bond_atom_site_label_2
_geom_bond_distance
Hg1 C14 2.061(15)
Hg1 C1 2.074(14)
Hg1 C28 3.421(13)
Hg1 C26 3.455(14)
Hg1 Br1 3.843(2)
Hg1 C23 4.547(17)
Hg1 C24 4.572(18)
Hg2 C2 2.072(14)
Hg2 C7 2.077(14)
Hg2 Br1 3.565(2)
Hg3 C13 2.067(15)
Hg3 C8 2.068(14)
Hg3 Br1 3.809(2)
Hg3 C26 5.157(15)
Hg4 C29 2.077(15)
Hg4 C42 2.081(16)
Hg4 C52 3.388(11)
Hg4 Br2 6.369(3)
Hg5 C36 2.068(18)
Hg5 C41 2.070(19)
Hg5 C54 3.503(11)
Hg5 Br2 3.691(2)
Hg5 C50 5.098(19)
Hg5 C49 5.21(2)
Hg6 C30 2.069(16)
Hg6 C35 2.070(14)
Br1 C19 1.909(16)
Br2 C47 1.899(19)
F3 C3 1.371(17)
F4 C4 1.340(16)
F5 C5 1.353(17)
F6 C6 1.372(17)
F9 C9 1.375(18)
F10 C10 1.354(17)
F11 C11 1.336(18)
F12 C12 1.311(18)
F15 C15 1.323(17)
F16 C16 1.327(16)
F17 C17 1.330(16)
F18 C18 1.374(17)
F31 C31 1.375(19)
F32 C32 1.319(18)
F33 C33 1.376(18)
F34 C34 1.340(18)
F37 C37 1.324(19)
F38 C38 1.347(19)
F39 C39 1.38(2)
F40 C40 1.35(2)
F43 C43 1.38(2)
F44 C44 1.33(2)
F45 C45 1.348(19)
F46 C46 1.308(19)
C1 C6 1.351(19)
C1 C2 1.41(2)
C2 C3 1.40(2)
C3 C4 1.36(2)
C4 C5 1.38(2)
C5 C6 1.36(2)
C7 C8 1.39(2)
C7 C12 1.40(2)
C8 C9 1.37(2)
C9 C10 1.34(2)
C10 C11 1.34(2)
C11 C12 1.41(2)
C13 C18 1.39(2)
C13 C14 1.39(2)
C14 C15 1.39(2)
C15 C16 1.38(2)
C16 C17 1.40(2)
C17 C18 1.37(2)
C19 C20 1.31(2)
C19 C28 1.43(2)
C20 C21 1.41(3)
C21 C22 1.37(3)
C22 C27 1.40(2)
C23 C24 1.35(3)
C23 C27 1.41(3)
C24 C25 1.34(3)
C25 C26 1.38(2)
C26 C28 1.39(2)
C27 C28 1.41(2)
C29 C30 1.39(2)
C29 C34 1.39(2)
C30 C31 1.37(2)
C31 C32 1.38(2)
C32 C33 1.33(2)
C33 C34 1.39(2)
C35 C40 1.36(2)
C35 C36 1.39(2)
C36 C37 1.39(2)
C37 C38 1.34(2)
C38 C39 1.37(3)
C39 C40 1.39(3)
C41 C46 1.39(2)
C41 C42 1.43(2)
C42 C43 1.36(2)
C43 C44 1.39(2)
C44 C45 1.37(3)
C45 C46 1.39(2)
C47 C48 1.32(2)
C47 C55 1.45(2)
C48 C49 1.47(3)
C49 C50 1.36(3)
C50 C56 1.47(2)
C51 C52 1.3900
C51 C56 1.3900
C52 C53 1.3900
C53 C54 1.3900
C54 C55 1.3900
C55 C56 1.3900

loop_
_cod_related_entry_id
_cod_related_entry_database
_cod_related_entry_code
1 ChemSpider 30651549
